data_7243254
loop_
_publ_author_name
'Pacholak, P.'
'Krajewska, J.'
'Wi\'nska, P.'
'Dunikowska, J.'
'Gogowska, U.'
'Mierzejewska, J.'
'Durka, K.'
'Wo\'zniak, K.'
'Laudy, A. E.'
'Luli\'nski, S.'

_publ_section_title
;
 Development of structurally extended benzosiloxaboroles -- synthesis and
 in vitro biological evaluation
;
_journal_issue 41
_journal_name_full 'RSC Advances'
_journal_page_first 25104
_journal_page_last 25121
_journal_paper_doi 10.1039/D1RA04127D
_journal_volume 11
_journal_year 2021
_chemical_formula_moiety 'C15 H14 B Cl O4 Si'
_chemical_formula_sum 'C15 H14 B Cl O4 Si'
_chemical_formula_weight 332.61
_chemical_name_systematic
;
 7-Chloro-6-benzoyloxy-1,1-dimethyl-3-hydroxybenzo-1,2,3-siloxaborole 
;
_space_group_crystal_system monoclinic
_space_group_IT_number 14
_space_group_name_Hall '-P 2ybc'
_space_group_name_H-M_alt 'P 1 21/c 1'
_atom_sites_solution_hydrogens mixed
_audit_creation_method SHELXL-2013
_audit_update_record
;
2021-03-05 deposited with the CCDC.	2021-07-09 downloaded from the CCDC.
;
_cell_angle_alpha 90
_cell_angle_beta 91.7050(10)
_cell_angle_gamma 90
_cell_formula_units_Z 4
_cell_length_a 10.13410(10)
_cell_length_b 12.5199(2)
_cell_length_c 12.6193(2)
_cell_measurement_reflns_used 9109
_cell_measurement_temperature 100(2)
_cell_measurement_theta_max 76.3710
_cell_measurement_theta_min 3.5580
_cell_volume 1600.40(4)
_computing_cell_refinement
;
CrysAlisPro, Agilent Technologies,
Version 1.171.37.33 (release 27-03-2014 CrysAlis171 .NET)
(compiled Mar 27 2014,17:12:48)
;
_computing_data_collection
;
CrysAlisPro, Agilent Technologies,
Version 1.171.37.33 (release 27-03-2014 CrysAlis171 .NET)
(compiled Mar 27 2014,17:12:48)
;
_computing_data_reduction
;
CrysAlisPro, Agilent Technologies,
Version 1.171.37.33 (release 27-03-2014 CrysAlis171 .NET)
(compiled Mar 27 2014,17:12:48)
;
_computing_structure_refinement 'SHELXL-2013 (Sheldrick, 2013)'
_diffrn_ambient_environment air
_diffrn_ambient_temperature 100(2)
_diffrn_detector 'CCD plate'
_diffrn_detector_area_resol_mean 5.2195
_diffrn_detector_type Atlas
_diffrn_measured_fraction_theta_full 1.000
_diffrn_measured_fraction_theta_max 0.989
_diffrn_measurement_device 'four-circle diffractometer'
_diffrn_measurement_device_type 'SuperNova, Dual, Cu at zero, Atlas'
_diffrn_radiation_monochromator mirror
_diffrn_radiation_probe x-ray
_diffrn_radiation_type 'Cu K\a'
_diffrn_radiation_wavelength 1.54184
_diffrn_reflns_av_R_equivalents 0.0259
_diffrn_reflns_av_unetI/netI 0.0198
_diffrn_reflns_Laue_measured_fraction_full 1.000
_diffrn_reflns_Laue_measured_fraction_max 0.989
_diffrn_reflns_limit_h_max 12
_diffrn_reflns_limit_h_min -12
_diffrn_reflns_limit_k_max 15
_diffrn_reflns_limit_k_min -14
_diffrn_reflns_limit_l_max 15
_diffrn_reflns_limit_l_min -11
_diffrn_reflns_number 13335
_diffrn_reflns_point_group_measured_fraction_full 1.000
_diffrn_reflns_point_group_measured_fraction_max 0.989
_diffrn_reflns_theta_full 67.679
_diffrn_reflns_theta_max 76.983
_diffrn_reflns_theta_min 4.365
_diffrn_source 'sealed X-ray tube'
_diffrn_source_type 'SuperNova (Cu) X-ray Source'
_exptl_absorpt_coefficient_mu 2.956
_exptl_absorpt_correction_T_max 0.981
_exptl_absorpt_correction_T_min 0.968
_exptl_absorpt_correction_type gaussian
_exptl_absorpt_process_details
;
CrysAlisPro, Agilent Technologies,
Version 1.171.37.33 (release 27-03-2014 CrysAlis171 .NET)
(compiled Mar 27 2014,17:12:48)
Numerical absorption correction based on gaussian integration over
			a multifaceted crystal model
Empirical absorption correction using spherical harmonics,
 implemented in SCALE3 ABSPACK scaling algorithm.
;
_exptl_crystal_colour colorless
_exptl_crystal_density_diffrn 1.380
_exptl_crystal_description block
_exptl_crystal_F_000 688
_exptl_crystal_size_max 0.1712
_exptl_crystal_size_mid 0.1459
_exptl_crystal_size_min 0.0932
_refine_diff_density_max 0.354
_refine_diff_density_min -0.282
_refine_diff_density_rms 0.050
_refine_ls_extinction_method none
_refine_ls_goodness_of_fit_ref 0.975
_refine_ls_hydrogen_treatment mixed
_refine_ls_matrix_type full
_refine_ls_number_parameters 202
_refine_ls_number_reflns 3342
_refine_ls_number_restraints 1
_refine_ls_restrained_S_all 0.975
_refine_ls_R_factor_all 0.0320
_refine_ls_R_factor_gt 0.0290
_refine_ls_shift/su_max 0.000
_refine_ls_shift/su_mean 0.000
_refine_ls_structure_factor_coef Fsqd
_refine_ls_weighting_details 'w=1/[\s^2^(Fo^2^)+(0.0484P)^2^+0.8419P] where P=(Fo^2^+2Fc^2^)/3'
_refine_ls_weighting_scheme calc
_refine_ls_wR_factor_gt 0.0790
_refine_ls_wR_factor_ref 0.0820
_reflns_Friedel_coverage 0.000
_reflns_number_gt 3073
_reflns_number_total 3342
_reflns_threshold_expression 'I > 2\s(I)'
_cod_data_source_file d1ra04127d2.cif
_cod_data_source_block 2_CCDC3
_cod_original_sg_symbol_H-M 'P 21/c'
_cod_database_code 7243254
_shelx_space_group_comment
;
The symmetry employed for this shelxl refinement is uniquely defined
by the following loop, which should always be used as a source of
symmetry information in preference to the above space-group names.
They are only intended as comments.
;
_shelxl_version_number 2013-4

loop_
_space_group_symop_operation_xyz
'x, y, z'
'-x, y+1/2, -z+1/2'
'-x, -y, -z'
'x, -y-1/2, z-1/2'

loop_
_atom_site_label
_atom_site_type_symbol
_atom_site_fract_x
_atom_site_fract_y
_atom_site_fract_z
_atom_site_U_iso_or_equiv
_atom_site_adp_type
_atom_site_occupancy
_atom_site_site_symmetry_order
_atom_site_calc_flag
_atom_site_refinement_flags_posn
_atom_site_refinement_flags_adp
_atom_site_refinement_flags_occupancy
_atom_site_disorder_assembly
_atom_site_disorder_group
C1 C 0.18819(12) 0.08141(11) -0.04462(10) 0.0150(3) Uani 1 1 d . . . . .
C2 C 0.14592(13) 0.18433(11) -0.02409(10) 0.0148(3) Uani 1 1 d . . . . .
C3 C 0.02541(13) 0.22060(11) -0.07007(10) 0.0158(3) Uani 1 1 d . . . . .
C4 C -0.05138(13) 0.15181(11) -0.13356(11) 0.0188(3) Uani 1 1 d . . . . .
H4A H -0.1343 0.1750 -0.1621 0.023 Uiso 1 1 calc R U . . .
C5 C -0.00648(13) 0.04949(11) -0.15490(11) 0.0187(3) Uani 1 1 d . . . . .
H5 H -0.0581 0.0030 -0.1988 0.022 Uiso 1 1 calc R U . . .
C6 C 0.11423(13) 0.01508(11) -0.11195(11) 0.0159(3) Uani 1 1 d . . . . .
C7 C 0.22341(16) 0.26276(13) 0.20048(11) 0.0244(3) Uani 1 1 d . . . . .
H7A H 0.1378 0.2334 0.2200 0.037 Uiso 1 1 calc R U . . .
H7B H 0.2416 0.3279 0.2414 0.037 Uiso 1 1 calc R U . . .
H7C H 0.2929 0.2100 0.2159 0.037 Uiso 1 1 calc R U . . .
C8 C 0.37797(14) 0.34583(12) 0.01009(12) 0.0240(3) Uani 1 1 d . . . . .
H8A H 0.3696 0.3600 -0.0662 0.036 Uiso 1 1 calc R U . . .
H8B H 0.4474 0.2926 0.0235 0.036 Uiso 1 1 calc R U . . .
H8C H 0.4010 0.4121 0.0476 0.036 Uiso 1 1 calc R U . . .
C9 C 0.26211(13) -0.09873(11) -0.19649(11) 0.0175(3) Uani 1 1 d . . . . .
C10 C 0.30444(13) -0.21181(11) -0.20218(11) 0.0179(3) Uani 1 1 d . . . . .
C11 C 0.25968(14) -0.28906(12) -0.13259(11) 0.0209(3) Uani 1 1 d . . . . .
H11 H 0.2012 -0.2698 -0.0784 0.025 Uiso 1 1 calc R U . . .
C12 C 0.30061(16) -0.39440(13) -0.14242(13) 0.0260(3) Uani 1 1 d . . . . .
H12 H 0.2693 -0.4473 -0.0955 0.031 Uiso 1 1 calc R U . . .
C13 C 0.38747(15) -0.42232(12) -0.22105(13) 0.0264(3) Uani 1 1 d . . . . .
H13 H 0.4152 -0.4944 -0.2279 0.032 Uiso 1 1 calc R U . . .
C14 C 0.43375(14) -0.34491(13) -0.28968(13) 0.0261(3) Uani 1 1 d . . . . .
H14 H 0.4938 -0.3641 -0.3429 0.031 Uiso 1 1 calc R U . . .
C15 C 0.39259(14) -0.23993(12) -0.28076(12) 0.0225(3) Uani 1 1 d . . . . .
H15 H 0.4241 -0.1872 -0.3278 0.027 Uiso 1 1 calc R U . . .
B1 B 0.00263(15) 0.34203(13) -0.04369(12) 0.0172(3) Uani 1 1 d . . . . .
O1 O 0.15518(9) -0.08862(7) -0.13264(8) 0.0178(2) Uani 1 1 d . . . . .
O2 O 0.31177(10) -0.02471(8) -0.24012(8) 0.0228(2) Uani 1 1 d . . . . .
O3 O 0.09937(9) 0.38374(8) 0.02544(8) 0.0183(2) Uani 1 1 d . . . . .
O4 O -0.09721(10) 0.40034(8) -0.08582(9) 0.0224(2) Uani 1 1 d D . . . .
H4 H -0.097(2) 0.4645(8) -0.0692(16) 0.034 Uiso 1 1 d D U . . .
Si2 Si 0.21957(3) 0.29454(3) 0.05800(3) 0.01505(10) Uani 1 1 d . . . . .
Cl1 Cl 0.33489(3) 0.03456(3) 0.01362(3) 0.02019(10) Uani 1 1 d . . . . .

loop_
_atom_site_aniso_label
_atom_site_aniso_U_11
_atom_site_aniso_U_22
_atom_site_aniso_U_33
_atom_site_aniso_U_23
_atom_site_aniso_U_13
_atom_site_aniso_U_12
C1 0.0154(6) 0.0151(6) 0.0148(6) 0.0026(5) 0.0019(5) 0.0033(5)
C2 0.0172(6) 0.0142(6) 0.0129(6) 0.0005(5) 0.0020(5) 0.0014(5)
C3 0.0174(6) 0.0142(6) 0.0161(6) 0.0016(5) 0.0024(5) 0.0023(5)
C4 0.0166(6) 0.0168(7) 0.0228(7) 0.0011(5) -0.0011(5) 0.0022(5)
C5 0.0180(6) 0.0161(7) 0.0221(7) -0.0018(5) 0.0004(5) -0.0018(5)
C6 0.0195(6) 0.0108(6) 0.0179(6) 0.0002(5) 0.0049(5) 0.0017(5)
C7 0.0337(8) 0.0237(8) 0.0159(7) -0.0020(6) -0.0003(6) 0.0048(6)
C8 0.0207(7) 0.0217(7) 0.0295(8) 0.0017(6) -0.0002(5) 0.0002(6)
C9 0.0166(6) 0.0178(7) 0.0181(6) -0.0048(5) 0.0014(5) -0.0010(5)
C10 0.0149(6) 0.0172(7) 0.0215(7) -0.0054(5) -0.0008(5) 0.0000(5)
C11 0.0216(7) 0.0196(7) 0.0216(7) -0.0017(5) 0.0012(5) 0.0035(5)
C12 0.0300(8) 0.0200(7) 0.0279(8) 0.0009(6) -0.0026(6) 0.0053(6)
C13 0.0265(7) 0.0200(7) 0.0323(8) -0.0084(6) -0.0055(6) 0.0082(6)
C14 0.0186(6) 0.0281(8) 0.0316(8) -0.0139(6) 0.0016(6) 0.0020(6)
C15 0.0188(6) 0.0230(7) 0.0258(7) -0.0085(6) 0.0044(5) -0.0028(6)
B1 0.0180(7) 0.0154(7) 0.0183(7) 0.0003(6) 0.0017(5) 0.0017(6)
O1 0.0191(5) 0.0113(5) 0.0232(5) -0.0015(4) 0.0061(4) 0.0010(4)
O2 0.0252(5) 0.0171(5) 0.0264(5) -0.0023(4) 0.0077(4) -0.0046(4)
O3 0.0191(5) 0.0140(5) 0.0215(5) -0.0019(4) -0.0017(4) 0.0041(4)
O4 0.0222(5) 0.0149(5) 0.0297(6) -0.0025(4) -0.0047(4) 0.0054(4)
Si2 0.01705(18) 0.01348(18) 0.01456(18) -0.00119(13) -0.00060(13) 0.00285(13)
Cl1 0.02052(16) 0.01895(17) 0.02088(17) -0.00016(12) -0.00320(12) 0.00771(12)

loop_
_atom_type_symbol
_atom_type_description
_atom_type_scat_dispersion_real
_atom_type_scat_dispersion_imag
_atom_type_scat_source
C C 0.0181 0.0091 'International Tables Vol C Tables 4.2.6.8 and 6.1.1.4'
H H 0.0000 0.0000 'International Tables Vol C Tables 4.2.6.8 and 6.1.1.4'
B B 0.0090 0.0039 'International Tables Vol C Tables 4.2.6.8 and 6.1.1.4'
O O 0.0492 0.0322 'International Tables Vol C Tables 4.2.6.8 and 6.1.1.4'
Si Si 0.2541 0.3302 'International Tables Vol C Tables 4.2.6.8 and 6.1.1.4'
Cl Cl 0.3639 0.7018 'International Tables Vol C Tables 4.2.6.8 and 6.1.1.4'

loop_
_exptl_crystal_face_index_h
_exptl_crystal_face_index_k
_exptl_crystal_face_index_l
_exptl_crystal_face_perp_dist
_exptl_oxdiff_crystal_face_indexfrac_h
_exptl_oxdiff_crystal_face_indexfrac_k
_exptl_oxdiff_crystal_face_indexfrac_l
_exptl_oxdiff_crystal_face_x
_exptl_oxdiff_crystal_face_y
_exptl_oxdiff_crystal_face_z
1 -2 8 0.0858 0.9799 -1.9915 7.8103 -0.1099 -0.4565 0.8829
2 8 -1 0.0624 1.5867 7.8736 -0.5315 0.2268 0.9470 0.2275
-1 1 -8 0.0560 -1.2340 0.9165 -7.9458 0.0804 0.3331 -0.9395
-2 -8 -2 0.0793 -1.9219 -7.5735 -1.6874 -0.2031 -0.8487 -0.4883
3 1 7 0.0817 2.6238 0.9350 7.3524 0.1360 -0.1050 0.9851
-5 5 0 0.0399 -5.4104 4.5682 -0.4866 -0.7816 0.5993 -0.1733
-2 -1 -8 0.0378 -2.1566 -1.4231 -7.5221 -0.0613 0.0477 -0.9970
-2 -2 -8 0.0377 -1.7126 -1.8581 -7.6180 0.0075 -0.0050 -1.0000
5 -5 0 0.0443 5.2594 -4.8688 -0.4939 0.7928 -0.6078 0.0460
-5 -5 0 0.0588 -4.9998 -4.9952 0.0019 -0.7125 -0.5633 -0.3624
5 5 -1 0.0640 4.9994 4.9959 -1.0023 0.7454 0.5904 0.2479

loop_
_geom_angle_atom_site_label_1
_geom_angle_atom_site_label_2
_geom_angle_atom_site_label_3
_geom_angle
_geom_angle_site_symmetry_1
_geom_angle_site_symmetry_3
_geom_angle_publ_flag
C2 C1 C6 120.38(12) . . ?
C2 C1 Cl1 119.97(10) . . ?
C6 C1 Cl1 119.65(10) . . ?
C1 C2 C3 119.41(12) . . ?
C1 C2 Si2 132.11(10) . . ?
C3 C2 Si2 108.48(10) . . ?
C4 C3 C2 119.86(12) . . ?
C4 C3 B1 129.32(12) . . ?
C2 C3 B1 110.74(12) . . ?
C5 C4 C3 119.98(12) . . ?
C5 C4 H4A 120.0 . . ?
C3 C4 H4A 120.0 . . ?
C4 C5 C6 119.97(13) . . ?
C4 C5 H5 120.0 . . ?
C6 C5 H5 120.0 . . ?
C5 C6 O1 118.68(12) . . ?
C5 C6 C1 120.30(12) . . ?
O1 C6 C1 120.91(12) . . ?
Si2 C7 H7A 109.5 . . ?
Si2 C7 H7B 109.5 . . ?
H7A C7 H7B 109.5 . . ?
Si2 C7 H7C 109.5 . . ?
H7A C7 H7C 109.5 . . ?
H7B C7 H7C 109.5 . . ?
Si2 C8 H8A 109.5 . . ?
Si2 C8 H8B 109.5 . . ?
H8A C8 H8B 109.5 . . ?
Si2 C8 H8C 109.5 . . ?
H8A C8 H8C 109.5 . . ?
H8B C8 H8C 109.5 . . ?
O2 C9 O1 123.21(13) . . ?
O2 C9 C10 126.26(13) . . ?
O1 C9 C10 110.52(11) . . ?
C11 C10 C15 119.96(13) . . ?
C11 C10 C9 122.23(12) . . ?
C15 C10 C9 117.81(13) . . ?
C12 C11 C10 119.98(14) . . ?
C12 C11 H11 120.0 . . ?
C10 C11 H11 120.0 . . ?
C11 C12 C13 119.96(15) . . ?
C11 C12 H12 120.0 . . ?
C13 C12 H12 120.0 . . ?
C12 C13 C14 120.11(14) . . ?
C12 C13 H13 119.9 . . ?
C14 C13 H13 119.9 . . ?
C15 C14 C13 120.19(14) . . ?
C15 C14 H14 119.9 . . ?
C13 C14 H14 119.9 . . ?
C14 C15 C10 119.79(14) . . ?
C14 C15 H15 120.1 . . ?
C10 C15 H15 120.1 . . ?
O4 B1 O3 123.43(13) . . ?
O4 B1 C3 123.65(13) . . ?
O3 B1 C3 112.90(12) . . ?
C9 O1 C6 116.16(10) . . ?
B1 O3 Si2 113.08(9) . . ?
B1 O4 H4 115.4(14) . . ?
O3 Si2 C7 111.93(6) . . ?
O3 Si2 C8 108.48(6) . . ?
C7 Si2 C8 113.67(7) . . ?
O3 Si2 C2 94.58(5) . . ?
C7 Si2 C2 112.25(7) . . ?
C8 Si2 C2 114.34(6) . . ?

loop_
_geom_bond_atom_site_label_1
_geom_bond_atom_site_label_2
_geom_bond_distance
_geom_bond_site_symmetry_2
_geom_bond_publ_flag
C1 C2 1.3849(18) . ?
C1 C6 1.3912(19) . ?
C1 Cl1 1.7405(13) . ?
C2 C3 1.4115(18) . ?
C2 Si2 1.8676(14) . ?
C3 C4 1.3972(19) . ?
C3 B1 1.575(2) . ?
C4 C5 1.3885(19) . ?
C4 H4A 0.9500 . ?
C5 C6 1.3915(19) . ?
C5 H5 0.9500 . ?
C6 O1 1.3901(16) . ?
C7 Si2 1.8408(15) . ?
C7 H7A 0.9800 . ?
C7 H7B 0.9800 . ?
C7 H7C 0.9800 . ?
C8 Si2 1.8472(15) . ?
C8 H8A 0.9800 . ?
C8 H8B 0.9800 . ?
C8 H8C 0.9800 . ?
C9 O2 1.1965(17) . ?
C9 O1 1.3754(16) . ?
C9 C10 1.4817(19) . ?
C10 C11 1.391(2) . ?
C10 C15 1.3992(19) . ?
C11 C12 1.389(2) . ?
C11 H11 0.9500 . ?
C12 C13 1.390(2) . ?
C12 H12 0.9500 . ?
C13 C14 1.391(2) . ?
C13 H13 0.9500 . ?
C14 C15 1.385(2) . ?
C14 H14 0.9500 . ?
C15 H15 0.9500 . ?
B1 O4 1.3443(18) . ?
B1 O3 1.3944(18) . ?
O3 Si2 1.6942(10) . ?
O4 H4 0.830(9) . ?
